data_7701479
loop_
_publ_author_name
'Ould, Darren'
'Tran, Thao Thi-Phuong'
'Rawson, Jeremy Michael'
'Melen, Rebecca'

_publ_section_title
;
 Structure-property-reactivity studies on dithiaphospholes
;
_journal_name_full 'Dalton Transactions'
_journal_paper_doi 10.1039/C9DT03577J
_journal_year 2019
_chemical_formula_moiety 'C7 H6 Cl P S2'
_chemical_formula_sum 'C7 H6 Cl P S2'
_chemical_formula_weight 220.66
_space_group_crystal_system monoclinic
_space_group_IT_number 14
_space_group_name_Hall '-P 2ybc'
_space_group_name_H-M_alt 'P 1 21/c 1'
_atom_sites_solution_hydrogens geom
_atom_sites_solution_primary direct
_audit_creation_method SHELXL-2013
_audit_update_record
;
2019-09-03 deposited with the CCDC.	2019-09-25 downloaded from the CCDC.
;
_cell_angle_alpha 90
_cell_angle_beta 91.739(3)
_cell_angle_gamma 90
_cell_formula_units_Z 4
_cell_length_a 7.9254(2)
_cell_length_b 14.9999(5)
_cell_length_c 7.5269(2)
_cell_measurement_reflns_used 4972
_cell_measurement_temperature 150(2)
_cell_measurement_theta_max 73.9450
_cell_measurement_theta_min 5.5700
_cell_volume 894.39(4)
_computing_cell_refinement 'CrysAlisPro 1.171.39.45b (Rigaku OD, 2018)'
_computing_data_collection 'CrysAlisPro 1.171.39.45b (Rigaku OD, 2018)'
_computing_data_reduction 'CrysAlisPro 1.171.39.45b (Rigaku OD, 2018)'
_computing_molecular_graphics 'XShell and Mercury'
_computing_publication_material Xcif
_computing_structure_refinement 'SHELXL-2013 (Sheldrick, 2013)'
_computing_structure_solution ShelXS
_diffrn_ambient_temperature 150(2)
_diffrn_measured_fraction_theta_full 0.999
_diffrn_measured_fraction_theta_max 0.987
_diffrn_measurement_device_type 'Agilent Supernova Dual Atlas with CCD Detector'
_diffrn_measurement_method 'Omega scans'
_diffrn_radiation_type CuK\a
_diffrn_radiation_wavelength 1.54178
_diffrn_reflns_av_R_equivalents 0.0342
_diffrn_reflns_av_unetI/netI 0.0215
_diffrn_reflns_Laue_measured_fraction_full 0.999
_diffrn_reflns_Laue_measured_fraction_max 0.987
_diffrn_reflns_limit_h_max 9
_diffrn_reflns_limit_h_min -9
_diffrn_reflns_limit_k_max 17
_diffrn_reflns_limit_k_min -18
_diffrn_reflns_limit_l_max 9
_diffrn_reflns_limit_l_min -9
_diffrn_reflns_number 8622
_diffrn_reflns_point_group_measured_fraction_full 0.999
_diffrn_reflns_point_group_measured_fraction_max 0.987
_diffrn_reflns_theta_full 67.679
_diffrn_reflns_theta_max 74.035
_diffrn_reflns_theta_min 5.584
_diffrn_source 'Sealed tube'
_exptl_absorpt_coefficient_mu 9.255
_exptl_absorpt_correction_T_max 1.000
_exptl_absorpt_correction_T_min 0.734
_exptl_absorpt_correction_type gaussian
_exptl_absorpt_process_details
;
CrysAlisPro 1.171.39.45b (Rigaku Oxford Diffraction, 2018)
Numerical absorption correction based on gaussian integration over
			a multifaceted crystal model
Empirical absorption correction using spherical harmonics,
 implemented in SCALE3 ABSPACK scaling algorithm.
;
_exptl_crystal_colour Colourless
_exptl_crystal_density_diffrn 1.639
_exptl_crystal_description Block
_exptl_crystal_F_000 448
_exptl_crystal_size_max 0.260
_exptl_crystal_size_mid 0.150
_exptl_crystal_size_min 0.133
_refine_diff_density_max 0.533
_refine_diff_density_min -0.337
_refine_diff_density_rms 0.087
_refine_ls_extinction_method none
_refine_ls_goodness_of_fit_ref 1.027
_refine_ls_hydrogen_treatment constr
_refine_ls_matrix_type full
_refine_ls_number_parameters 101
_refine_ls_number_reflns 1792
_refine_ls_number_restraints 0
_refine_ls_restrained_S_all 1.027
_refine_ls_R_factor_all 0.0360
_refine_ls_R_factor_gt 0.0329
_refine_ls_shift/su_max 0.000
_refine_ls_shift/su_mean 0.000
_refine_ls_structure_factor_coef Fsqd
_refine_ls_weighting_details 'w=1/[\s^2^(Fo^2^)+(0.0627P)^2^+0.3568P] where P=(Fo^2^+2Fc^2^)/3'
_refine_ls_weighting_scheme calc
_refine_ls_wR_factor_gt 0.0856
_refine_ls_wR_factor_ref 0.0889
_reflns_Friedel_coverage 0.000
_reflns_number_gt 1641
_reflns_number_total 1792
_reflns_threshold_expression 'I > 2\s(I)'
_cod_data_source_file c9dt03577j2.cif
_cod_data_source_block rm1830
_cod_depositor_comments
;
The following automatic conversions were performed:

data item '_atom_sites_solution_primary' value 'Direct' was changed
to 'direct' in accordance with the
/home/data/users/saulius/crontab/automatic-downloads/rss-feeds/RSC/lib/dictionaries/cif_core.dic
dictionary named 'cif_core.dic' version 2.4.2 last updated on
2011-04-26.

data item '_exptl_absorpt_correction_type' value 'Gaussian' was
changed to 'gaussian' in accordance with the
/home/data/users/saulius/crontab/automatic-downloads/rss-feeds/RSC/lib/dictionaries/cif_core.dic
dictionary named 'cif_core.dic' version 2.4.2 last updated on
2011-04-26.

Automatic conversion script
Id: cif_fix_values 6909 2019-04-08 15:41:33Z antanas 
;
_cod_original_cell_volume 894.38(4)
_cod_original_sg_symbol_H-M 'P 21/c'
_cod_database_code 7701479
_shelx_space_group_comment
;
The symmetry employed for this shelxl refinement is uniquely defined
by the following loop, which should always be used as a source of
symmetry information in preference to the above space-group names.
They are only intended as comments.
;
_shelx_estimated_absorpt_t_min 0.197
_shelx_estimated_absorpt_t_max 0.372
_shelxl_version_number 2013-3

loop_
_space_group_symop_operation_xyz
'x, y, z'
'-x, y+1/2, -z+1/2'
'-x, -y, -z'
'x, -y-1/2, z-1/2'

loop_
_atom_site_label
_atom_site_type_symbol
_atom_site_fract_x
_atom_site_fract_y
_atom_site_fract_z
_atom_site_U_iso_or_equiv
_atom_site_adp_type
_atom_site_occupancy
_atom_site_site_symmetry_order
_atom_site_calc_flag
_atom_site_refinement_flags_posn
_atom_site_refinement_flags_adp
S1 S 0.77658(6) 0.09693(3) 0.08231(6) 0.01911(16) Uani 1 1 d . .
S2 S 0.58576(6) 0.18527(3) 0.38959(6) 0.01880(16) Uani 1 1 d . .
Cl1 Cl 0.47280(6) -0.01544(3) 0.26056(6) 0.02032(16) Uani 1 1 d . .
P1 P 0.52641(6) 0.11239(3) 0.15855(7) 0.01803(16) Uani 1 1 d . .
C5 C 1.0480(3) 0.14280(13) 0.6181(3) 0.0180(4) Uani 1 1 d . .
C2 C 0.8818(3) 0.11114(13) 0.2910(3) 0.0173(4) Uani 1 1 d . .
C6 C 1.1315(3) 0.10173(14) 0.4791(3) 0.0197(4) Uani 1 1 d . .
H6 H 1.2462 0.0846 0.4965 0.024 Uiso 1 1 calc R U
C1 C 1.0506(3) 0.08547(14) 0.3163(3) 0.0200(4) Uani 1 1 d . .
H1 H 1.1090 0.0573 0.2233 0.024 Uiso 1 1 calc R U
C4 C 0.8792(3) 0.16580(13) 0.5926(3) 0.0177(4) Uani 1 1 d . .
H4 H 0.8195 0.1919 0.6871 0.021 Uiso 1 1 calc R U
C3 C 0.7973(2) 0.15080(13) 0.4295(3) 0.0162(4) Uani 1 1 d . .
C10 C 1.1392(3) 0.16089(16) 0.7935(3) 0.0253(5) Uani 1 1 d . .
H10A H 1.0715 0.2013 0.8647 0.038 Uiso 1 1 calc R U
H10B H 1.2488 0.1885 0.7718 0.038 Uiso 1 1 calc R U
H10C H 1.1566 0.1047 0.8577 0.038 Uiso 1 1 calc R U

loop_
_atom_site_aniso_label
_atom_site_aniso_U_11
_atom_site_aniso_U_22
_atom_site_aniso_U_33
_atom_site_aniso_U_23
_atom_site_aniso_U_13
_atom_site_aniso_U_12
S1 0.0185(3) 0.0242(3) 0.0147(3) -0.00100(18) 0.00148(19) -0.00133(19)
S2 0.0161(3) 0.0183(3) 0.0220(3) -0.00412(18) -0.00013(19) 0.00243(17)
Cl1 0.0203(3) 0.0199(3) 0.0207(3) -0.00077(18) 0.00091(19) -0.00277(17)
P1 0.0167(3) 0.0192(3) 0.0181(3) 0.00012(18) -0.0023(2) 0.00084(18)
C5 0.0202(10) 0.0149(9) 0.0188(9) 0.0012(8) 0.0000(8) -0.0016(8)
C2 0.0186(10) 0.0175(10) 0.0160(9) 0.0011(7) 0.0012(8) -0.0007(7)
C6 0.0160(9) 0.0212(10) 0.0220(10) 0.0008(8) -0.0005(8) 0.0006(8)
C1 0.0183(10) 0.0210(10) 0.0211(10) -0.0007(8) 0.0047(8) 0.0008(8)
C4 0.0215(10) 0.0138(9) 0.0179(9) -0.0005(7) 0.0026(8) 0.0004(7)
C3 0.0153(9) 0.0127(9) 0.0206(9) 0.0009(7) 0.0014(8) 0.0000(7)
C10 0.0243(11) 0.0279(11) 0.0234(10) -0.0030(9) -0.0035(9) 0.0031(9)

loop_
_atom_type_symbol
_atom_type_description
_atom_type_scat_dispersion_real
_atom_type_scat_dispersion_imag
_atom_type_scat_source
C C 0.0181 0.0091 'International Tables Vol C Tables 4.2.6.8 and 6.1.1.4'
H H 0.0000 0.0000 'International Tables Vol C Tables 4.2.6.8 and 6.1.1.4'
P P 0.2955 0.4335 'International Tables Vol C Tables 4.2.6.8 and 6.1.1.4'
S S 0.3331 0.5567 'International Tables Vol C Tables 4.2.6.8 and 6.1.1.4'
Cl Cl 0.3639 0.7018 'International Tables Vol C Tables 4.2.6.8 and 6.1.1.4'

loop_
_geom_angle_atom_site_label_1
_geom_angle_atom_site_label_2
_geom_angle_atom_site_label_3
_geom_angle
C2 S1 P1 99.69(7)
C3 S2 P1 100.13(7)
S1 P1 S2 95.43(3)
S1 P1 Cl1 101.63(3)
S2 P1 Cl1 102.38(3)
C4 C5 C6 118.79(19)
C4 C5 C10 120.64(18)
C6 C5 C10 120.57(19)
C3 C2 C1 119.72(19)
C3 C2 S1 119.52(16)
C1 C2 S1 120.74(16)
C1 C6 C5 121.47(19)
C1 C6 H6 119.3
C5 C6 H6 119.3
C6 C1 C2 119.11(19)
C6 C1 H1 120.4
C2 C1 H1 120.4
C5 C4 C3 120.24(18)
C5 C4 H4 119.9
C3 C4 H4 119.9
C4 C3 C2 120.64(18)
C4 C3 S2 121.11(15)
C2 C3 S2 118.21(16)
C5 C10 H10A 109.5
C5 C10 H10B 109.5
H10A C10 H10B 109.5
C5 C10 H10C 109.5
H10A C10 H10C 109.5
H10B C10 H10C 109.5

loop_
_geom_bond_atom_site_label_1
_geom_bond_atom_site_label_2
_geom_bond_distance
S1 C2 1.769(2)
S1 P1 2.0935(7)
S2 C3 1.772(2)
S2 P1 2.0954(7)
Cl1 P1 2.1134(7)
C5 C4 1.389(3)
C5 C6 1.398(3)
C5 C10 1.510(3)
C2 C3 1.390(3)
C2 C1 1.399(3)
C6 C1 1.387(3)
C6 H6 0.9500
C1 H1 0.9500
C4 C3 1.389(3)
C4 H4 0.9500
C10 H10A 0.9800
C10 H10B 0.9800
C10 H10C 0.9800
